data_1550210
loop_
_publ_author_name
'Louis, Marine'
'Sethy, Ramarani'
'Kumar, Jatish'
'Katao, Shouhei'
'Guillot, R\'egis'
'Nakashima, Takuya'
'Allain, Cl\'emence'
'Kawai, Tsuyoshi'
'M\'etivier, R\'emi'

_publ_section_title
;
 Mechano-responsive circularly polarized luminescence of organic
 solid-state chiral emitters
;
_journal_name_full 'Chemical Science'
_journal_paper_doi 10.1039/C8SC04026E
_journal_year 2019
_chemical_absolute_configuration ad
_chemical_formula_moiety 'C25 H22 B F2 N O4'
_chemical_formula_sum 'C25 H22 B F2 N O4'
_chemical_formula_weight 449.24
_space_group_crystal_system monoclinic
_space_group_IT_number 4
_space_group_name_Hall 'P 2yb'
_space_group_name_H-M_alt 'P 1 21 1'
_symmetry_space_group_name_Hall 'P 2yb'
_symmetry_space_group_name_H-M 'P 1 21 1'
_atom_sites_solution_hydrogens mixed
_audit_creation_method SHELXL-2016/6
_audit_update_record
;
2018-10-11 deposited with the CCDC.
2018-10-26 downloaded from the CCDC.
;
_cell_angle_alpha 90
_cell_angle_beta 91.531(3)
_cell_angle_gamma 90
_cell_formula_units_Z 2
_cell_length_a 5.3887(3)
_cell_length_b 13.7558(8)
_cell_length_c 14.4712(8)
_cell_measurement_reflns_used 4331
_cell_measurement_temperature 100(1)
_cell_measurement_theta_max 58.87
_cell_measurement_theta_min 3.05
_cell_volume 1072.31(10)
_computing_structure_refinement 'SHELXL-2016/6 (Sheldrick, 2016)'
_diffrn_ambient_temperature 100(1)
_diffrn_measured_fraction_theta_full 0.961
_diffrn_measured_fraction_theta_max 0.961
_diffrn_measurement_device_type 'Bruker VENTURE PHOTON100 CMOS'
_diffrn_measurement_method '\f and \w scans'
_diffrn_radiation_probe x-ray
_diffrn_radiation_type CuK\a
_diffrn_radiation_wavelength 1.54178
_diffrn_reflns_av_R_equivalents 0.0403
_diffrn_reflns_av_unetI/netI 0.0460
_diffrn_reflns_limit_h_max 5
_diffrn_reflns_limit_h_min -5
_diffrn_reflns_limit_k_max 15
_diffrn_reflns_limit_k_min -15
_diffrn_reflns_limit_l_max 15
_diffrn_reflns_limit_l_min -14
_diffrn_reflns_number 4884
_diffrn_reflns_theta_full 58.863
_diffrn_reflns_theta_max 58.863
_diffrn_reflns_theta_min 3.055
_exptl_absorpt_coefficient_mu 0.874
_exptl_absorpt_correction_T_max 0.9511
_exptl_absorpt_correction_T_min 0.8012
_exptl_absorpt_correction_type multi-scan
_exptl_absorpt_process_details SADABS
_exptl_crystal_colour yellow
_exptl_crystal_density_diffrn 1.391
_exptl_crystal_description plate
_exptl_crystal_F_000 468
_exptl_crystal_size_max 0.220
_exptl_crystal_size_mid 0.210
_exptl_crystal_size_min 0.060
_refine_diff_density_max 0.136
_refine_diff_density_min -0.147
_refine_diff_density_rms 0.038
_refine_ls_abs_structure_details
;
 Flack x determined using 951 quotients [(I+)-(I-)]/[(I+)+(I-)]
 (Parsons, Flack and Wagner, Acta Cryst. B69 (2013) 249-259).
;
_refine_ls_abs_structure_Flack 0.02(7)
_refine_ls_extinction_method none
_refine_ls_goodness_of_fit_ref 1.042
_refine_ls_hydrogen_treatment mixed
_refine_ls_matrix_type full
_refine_ls_number_parameters 297
_refine_ls_number_reflns 2560
_refine_ls_number_restraints 2
_refine_ls_restrained_S_all 1.042
_refine_ls_R_factor_all 0.0303
_refine_ls_R_factor_gt 0.0288
_refine_ls_shift/su_max 0.000
_refine_ls_shift/su_mean 0.000
_refine_ls_structure_factor_coef Fsqd
_refine_ls_weighting_details 'w=1/[\s^2^(Fo^2^)+(0.0389P)^2^+0.0636P] where P=(Fo^2^+2Fc^2^)/3'
_refine_ls_weighting_scheme calc
_refine_ls_wR_factor_gt 0.0718
_refine_ls_wR_factor_ref 0.0725
_reflns_Friedel_coverage 0.662
_reflns_Friedel_fraction_full 0.701
_reflns_Friedel_fraction_max 0.701
_reflns_number_gt 2467
_reflns_number_total 2560
_reflns_threshold_expression 'I > 2\s(I)'
_cod_data_source_file c8sc04026e2.cif
_cod_data_source_block cu_v400
_cod_database_code 1550210
_shelx_space_group_comment
;
The symmetry employed for this shelxl refinement is uniquely defined
by the following loop, which should always be used as a source of
symmetry information in preference to the above space-group names.
They are only intended as comments.
;
_shelx_estimated_absorpt_t_min 0.831
_shelx_estimated_absorpt_t_max 0.949

loop_
_space_group_symop_operation_xyz
'x, y, z'
'-x, y+1/2, -z'

loop_
_atom_site_label
_atom_site_type_symbol
_atom_site_fract_x
_atom_site_fract_y
_atom_site_fract_z
_atom_site_U_iso_or_equiv
_atom_site_adp_type
_atom_site_occupancy
_atom_site_site_symmetry_order
_atom_site_calc_flag
_atom_site_refinement_flags_posn
_atom_site_refinement_flags_adp
C1 C 0.4076(6) 0.5161(2) 0.65186(18) 0.0203(6) Uani 1 1 d . .
C2 C 0.5872(5) 0.49176(19) 0.58852(18) 0.0213(7) Uani 1 1 d . .
H00D H 0.603025 0.426230 0.568831 0.026 Uiso 1 1 calc R U
C3 C 0.7419(5) 0.56173(19) 0.55418(18) 0.0187(6) Uani 1 1 d . .
C4 C 0.2383(5) 0.4463(2) 0.69230(18) 0.0192(6) Uani 1 1 d . .
C5 C 0.2463(6) 0.3470(2) 0.6698(2) 0.0237(7) Uani 1 1 d . .
H5 H 0.361499 0.324826 0.625899 0.028 Uiso 1 1 calc R U
C6 C 0.0907(6) 0.2818(2) 0.7100(2) 0.0258(7) Uani 1 1 d . .
H6 H 0.099425 0.214800 0.694294 0.031 Uiso 1 1 calc R U
C7 C -0.0800(6) 0.3133(2) 0.77367(19) 0.0227(7) Uani 1 1 d . .
C8 C -0.0933(5) 0.4112(2) 0.79758(19) 0.0233(7) Uani 1 1 d . .
H8 H -0.209087 0.432809 0.841474 0.028 Uiso 1 1 calc R U
C9 C 0.0652(5) 0.4766(2) 0.75627(19) 0.0220(6) Uani 1 1 d . .
H9 H 0.055729 0.543573 0.771879 0.026 Uiso 1 1 calc R U
C10 C -0.4023(6) 0.2682(2) 0.8764(2) 0.0327(8) Uani 1 1 d . .
H10A H -0.315522 0.295804 0.930728 0.049 Uiso 1 1 calc R U
H10B H -0.494164 0.210136 0.894654 0.049 Uiso 1 1 calc R U
H10C H -0.518422 0.316414 0.850342 0.049 Uiso 1 1 calc R U
C11 C 0.9382(5) 0.54359(19) 0.48750(18) 0.0189(6) Uani 1 1 d . .
C12 C 1.0918(5) 0.6209(2) 0.46315(18) 0.0209(6) Uani 1 1 d . .
H12 H 1.069550 0.683036 0.490305 0.025 Uiso 1 1 calc R U
C13 C 1.2750(5) 0.6072(2) 0.39996(18) 0.0210(6) Uani 1 1 d . .
H13 H 1.378967 0.660185 0.384349 0.025 Uiso 1 1 calc R U
C14 C 1.3107(5) 0.51703(19) 0.35850(18) 0.0184(6) Uani 1 1 d . .
C15 C 1.1594(5) 0.43964(19) 0.38332(18) 0.0205(6) Uani 1 1 d . .
H15 H 1.183047 0.377490 0.356322 0.025 Uiso 1 1 calc R U
C16 C 0.9752(5) 0.4526(2) 0.44696(18) 0.0204(6) Uani 1 1 d . .
H16 H 0.873139 0.399268 0.463250 0.024 Uiso 1 1 calc R U
C17 C 1.5144(5) 0.51249(19) 0.29001(18) 0.0201(6) Uani 1 1 d . .
C18 C 1.7605(5) 0.42348(19) 0.18044(18) 0.0216(6) Uani 1 1 d . .
H18 H 1.910605 0.448449 0.214970 0.026 Uiso 1 1 calc R U
C19 C 1.8096(6) 0.3178(2) 0.1556(2) 0.0298(7) Uani 1 1 d . .
H19A H 1.666050 0.291518 0.120914 0.045 Uiso 1 1 calc R U
H19B H 1.837409 0.279931 0.212282 0.045 Uiso 1 1 calc R U
H19C H 1.957093 0.313916 0.117550 0.045 Uiso 1 1 calc R U
C20 C 1.7201(5) 0.4871(2) 0.09570(19) 0.0227(6) Uani 1 1 d . .
C21 C 1.5113(6) 0.4757(3) 0.0380(2) 0.0317(8) Uani 1 1 d . .
H21 H 1.389653 0.428250 0.051859 0.038 Uiso 1 1 calc R U
C22 C 1.4812(7) 0.5343(3) -0.0407(2) 0.0448(10) Uani 1 1 d . .
H22 H 1.337265 0.527248 -0.079440 0.054 Uiso 1 1 calc R U
C23 C 1.6586(8) 0.6019(3) -0.0622(2) 0.0453(10) Uani 1 1 d . .
H23 H 1.638692 0.640571 -0.116345 0.054 Uiso 1 1 calc R U
C24 C 1.8634(7) 0.6135(2) -0.0057(2) 0.0401(9) Uani 1 1 d . .
H24 H 1.985968 0.660192 -0.020393 0.048 Uiso 1 1 calc R U
C25 C 1.8925(6) 0.5569(2) 0.0733(2) 0.0294(7) Uani 1 1 d . .
H25 H 2.034069 0.566479 0.112858 0.035 Uiso 1 1 calc R U
B B 0.5421(7) 0.6861(2) 0.6475(2) 0.0253(8) Uani 1 1 d . .
N N 1.5511(5) 0.42909(16) 0.24239(15) 0.022 Uani 1 1 d D .
H100 H 1.478(5) 0.3742(18) 0.255(2) 0.026 Uiso 1 1 d D U
O1 O 0.3836(4) 0.60569(14) 0.67915(14) 0.0306(5) Uani 1 1 d . .
O2 O 0.7230(4) 0.65230(14) 0.58022(15) 0.0326(5) Uani 1 1 d . .
O3 O -0.2254(4) 0.24250(14) 0.80860(14) 0.0290(5) Uani 1 1 d . .
O4 O 1.6451(4) 0.58383(13) 0.27631(14) 0.0276(5) Uani 1 1 d . .
F1 F 0.3953(3) 0.75662(12) 0.60663(11) 0.0303(4) Uani 1 1 d . .
F2 F 0.6698(3) 0.72466(11) 0.72332(11) 0.0273(4) Uani 1 1 d . .

loop_
_atom_site_aniso_label
_atom_site_aniso_U_11
_atom_site_aniso_U_22
_atom_site_aniso_U_33
_atom_site_aniso_U_23
_atom_site_aniso_U_13
_atom_site_aniso_U_12
C1 0.0243(16) 0.0150(14) 0.0212(14) 0.0003(11) -0.0083(12) 0.0028(12)
C2 0.0266(16) 0.0144(14) 0.0228(14) -0.0015(11) -0.0008(13) 0.0036(13)
C3 0.0235(16) 0.0149(14) 0.0174(14) 0.0000(11) -0.0058(12) 0.0005(12)
C4 0.0189(15) 0.0175(14) 0.0209(14) -0.0005(11) -0.0051(12) 0.0004(12)
C5 0.0242(16) 0.0201(16) 0.0269(16) -0.0024(12) 0.0011(13) 0.0010(13)
C6 0.0285(18) 0.0157(14) 0.0330(16) -0.0012(12) -0.0004(14) 0.0006(14)
C7 0.0239(17) 0.0200(15) 0.0237(14) 0.0034(12) -0.0067(13) -0.0031(13)
C8 0.0237(17) 0.0244(17) 0.0218(14) -0.0011(12) 0.0004(12) 0.0012(14)
C9 0.0255(16) 0.0176(14) 0.0225(14) -0.0031(11) -0.0049(12) 0.0006(13)
C10 0.0356(19) 0.0334(18) 0.0293(16) 0.0015(14) 0.0056(14) -0.0095(15)
C11 0.0220(16) 0.0185(14) 0.0160(13) 0.0022(10) -0.0057(11) 0.0007(12)
C12 0.0284(17) 0.0128(14) 0.0214(14) -0.0010(10) -0.0022(12) -0.0004(13)
C13 0.0264(16) 0.0142(13) 0.0224(14) 0.0015(11) -0.0005(12) -0.0027(12)
C14 0.0217(15) 0.0165(13) 0.0166(13) 0.0031(10) -0.0057(11) 0.0014(12)
C15 0.0255(16) 0.0141(13) 0.0216(14) -0.0003(10) -0.0052(12) 0.0021(13)
C16 0.0247(17) 0.0139(14) 0.0225(14) 0.0020(11) -0.0002(12) -0.0022(12)
C17 0.0244(16) 0.0164(14) 0.0193(14) 0.0025(10) -0.0053(12) 0.0026(13)
C18 0.0210(15) 0.0185(16) 0.0252(14) -0.0001(11) 0.0003(12) 0.0016(13)
C19 0.0336(19) 0.0233(17) 0.0326(17) 0.0009(13) 0.0049(14) 0.0056(14)
C20 0.0233(16) 0.0233(15) 0.0218(14) -0.0012(11) 0.0043(12) 0.0057(13)
C21 0.0302(18) 0.0407(19) 0.0239(16) -0.0023(13) -0.0027(14) 0.0084(16)
C22 0.045(2) 0.062(3) 0.0268(18) -0.0052(16) -0.0077(16) 0.029(2)
C23 0.066(3) 0.043(2) 0.0274(18) 0.0146(15) 0.0219(18) 0.030(2)
C24 0.048(2) 0.0295(18) 0.0435(19) 0.0139(15) 0.0193(17) 0.0136(17)
C25 0.0293(18) 0.0233(17) 0.0360(17) 0.0039(13) 0.0082(14) 0.0054(15)
B 0.031(2) 0.0189(17) 0.0263(17) -0.0069(12) 0.0034(15) -0.0032(16)
N 0.029 0.014 0.023 0.000 0.004 -0.004
O1 0.0374(13) 0.0139(10) 0.0411(12) -0.0081(9) 0.0127(10) -0.0052(9)
O2 0.0422(13) 0.0137(10) 0.0427(13) -0.0098(9) 0.0161(11) -0.0067(10)
O3 0.0308(12) 0.0226(11) 0.0338(11) 0.0024(9) 0.0039(9) -0.0081(10)
O4 0.0306(12) 0.0184(11) 0.0341(11) -0.0006(8) 0.0056(10) -0.0048(10)
F1 0.0338(10) 0.0233(9) 0.0334(9) -0.0002(7) -0.0034(8) -0.0016(8)
F2 0.0312(10) 0.0219(9) 0.0289(9) -0.0011(6) 0.0006(7) -0.0017(7)

loop_
_atom_type_symbol
_atom_type_description
_atom_type_scat_dispersion_real
_atom_type_scat_dispersion_imag
_atom_type_scat_source
C C 0.0181 0.0091 'International Tables Vol C Tables 4.2.6.8 and 6.1.1.4'
H H 0.0000 0.0000 'International Tables Vol C Tables 4.2.6.8 and 6.1.1.4'
B B 0.0090 0.0039 'International Tables Vol C Tables 4.2.6.8 and 6.1.1.4'
N N 0.0311 0.0180 'International Tables Vol C Tables 4.2.6.8 and 6.1.1.4'
O O 0.0492 0.0322 'International Tables Vol C Tables 4.2.6.8 and 6.1.1.4'
F F 0.0727 0.0534 'International Tables Vol C Tables 4.2.6.8 and 6.1.1.4'

loop_
_geom_angle_atom_site_label_1
_geom_angle_atom_site_label_2
_geom_angle_atom_site_label_3
_geom_angle
O1 C1 C2 120.3(3)
O1 C1 C4 115.7(3)
C2 C1 C4 124.1(2)
C3 C2 C1 120.6(2)
C3 C2 H00D 119.7
C1 C2 H00D 119.7
O2 C3 C2 120.7(3)
O2 C3 C11 114.4(2)
C2 C3 C11 124.9(2)
C9 C4 C5 118.0(3)
C9 C4 C1 120.4(2)
C5 C4 C1 121.6(3)
C6 C5 C4 121.0(3)
C6 C5 H5 119.5
C4 C5 H5 119.5
C5 C6 C7 120.1(3)
C5 C6 H6 119.9
C7 C6 H6 119.9
O3 C7 C6 115.0(2)
O3 C7 C8 124.6(3)
C6 C7 C8 120.4(3)
C9 C8 C7 119.0(3)
C9 C8 H8 120.5
C7 C8 H8 120.5
C8 C9 C4 121.5(3)
C8 C9 H9 119.3
C4 C9 H9 119.3
O3 C10 H10A 109.5
O3 C10 H10B 109.5
H10A C10 H10B 109.5
O3 C10 H10C 109.5
H10A C10 H10C 109.5
H10B C10 H10C 109.5
C12 C11 C16 118.9(3)
C12 C11 C3 118.5(2)
C16 C11 C3 122.6(2)
C13 C12 C11 120.2(3)
C13 C12 H12 119.9
C11 C12 H12 119.9
C12 C13 C14 121.1(3)
C12 C13 H13 119.4
C14 C13 H13 119.4
C15 C14 C13 118.7(3)
C15 C14 C17 125.6(2)
C13 C14 C17 115.7(2)
C16 C15 C14 120.6(3)
C16 C15 H15 119.7
C14 C15 H15 119.7
C15 C16 C11 120.5(3)
C15 C16 H16 119.8
C11 C16 H16 119.8
O4 C17 N 120.2(3)
O4 C17 C14 120.5(2)
N C17 C14 119.4(2)
N C18 C20 111.6(2)
N C18 C19 109.7(2)
C20 C18 C19 112.4(2)
N C18 H18 107.6
C20 C18 H18 107.6
C19 C18 H18 107.6
C18 C19 H19A 109.5
C18 C19 H19B 109.5
H19A C19 H19B 109.5
C18 C19 H19C 109.5
H19A C19 H19C 109.5
H19B C19 H19C 109.5
C25 C20 C21 118.4(3)
C25 C20 C18 120.5(2)
C21 C20 C18 121.1(3)
C20 C21 C22 119.8(3)
C20 C21 H21 120.1
C22 C21 H21 120.1
C23 C22 C21 120.5(3)
C23 C22 H22 119.7
C21 C22 H22 119.7
C24 C23 C22 119.8(3)
C24 C23 H23 120.1
C22 C23 H23 120.1
C23 C24 C25 120.0(4)
C23 C24 H24 120.0
C25 C24 H24 120.0
C20 C25 C24 121.4(3)
C20 C25 H25 119.3
C24 C25 H25 119.3
F1 B F2 109.8(2)
F1 B O2 108.8(3)
F2 B O2 108.7(3)
F1 B O1 109.3(3)
F2 B O1 108.7(3)
O2 B O1 111.5(2)
C17 N C18 118.8(2)
C17 N H100 123(2)
C18 N H100 116(2)
C1 O1 B 123.5(3)
C3 O2 B 123.4(2)
C7 O3 C10 118.7(2)

loop_
_geom_bond_atom_site_label_1
_geom_bond_atom_site_label_2
_geom_bond_distance
C1 O1 1.302(3)
C1 C2 1.391(4)
C1 C4 1.458(4)
C2 C3 1.375(4)
C2 H00D 0.9500
C3 O2 1.306(3)
C3 C11 1.472(4)
C4 C9 1.395(4)
C4 C5 1.405(4)
C5 C6 1.369(4)
C5 H5 0.9500
C6 C7 1.389(4)
C6 H6 0.9500
C7 O3 1.356(3)
C7 C8 1.393(4)
C8 C9 1.387(4)
C8 H8 0.9500
C9 H9 0.9500
C10 O3 1.431(4)
C10 H10A 0.9800
C10 H10B 0.9800
C10 H10C 0.9800
C11 C12 1.398(4)
C11 C16 1.399(4)
C12 C13 1.377(4)
C12 H12 0.9500
C13 C14 1.394(4)
C13 H13 0.9500
C14 C15 1.394(4)
C14 C17 1.500(4)
C15 C16 1.384(4)
C15 H15 0.9500
C16 H16 0.9500
C17 O4 1.227(3)
C17 N 1.355(3)
C18 N 1.462(4)
C18 C20 1.517(4)
C18 C19 1.522(4)
C18 H18 1.0000
C19 H19A 0.9800
C19 H19B 0.9800
C19 H19C 0.9800
C20 C25 1.381(4)
C20 C21 1.392(4)
C21 C22 1.401(5)
C21 H21 0.9500
C22 C23 1.376(6)
C22 H22 0.9500
C23 C24 1.365(6)
C23 H23 0.9500
C24 C25 1.388(4)
C24 H24 0.9500
C25 H25 0.9500
B F1 1.375(4)
B F2 1.385(4)
B O2 1.472(4)
B O1 1.478(4)
N H100 0.87(2)
